data_1565431
loop_
_publ_author_name
'Jiang, Xiujie'
'Tao, Wei'
'Chen, Cheng'
'Xu, Guoyong'
'Zhang, Haoke'
'Wei, Peifa'

_publ_section_title
;
 An unexpected non-conjugated AIEgen with a discrete dimer for pure
 intermolecular through-space charge transfer emission
;
_journal_name_full 'Chemical Science'
_journal_paper_doi 10.1039/D1SC05426K
_journal_year 2021
_chemical_formula_moiety 'F6 P, C29 H23 N2 O2'
_chemical_formula_sum 'C29 H23 F6 N2 O2 P'
_chemical_formula_weight 576.46
_space_group_crystal_system triclinic
_space_group_IT_number 2
_space_group_name_Hall '-P 1'
_space_group_name_H-M_alt 'P -1'
_atom_sites_solution_hydrogens geom
_atom_sites_solution_primary dual
_audit_creation_date 2021-05-17
_audit_creation_method
;
Olex2 1.2
(compiled 2018.05.29 svn.r3508 for OlexSys, GUI svn.r5506)
;
_audit_update_record
;
2021-06-17 deposited with the CCDC.	2021-11-22 downloaded from the CCDC.
;
_cell_angle_alpha 96.138(5)
_cell_angle_beta 97.787(5)
_cell_angle_gamma 91.155(5)
_cell_formula_units_Z 2
_cell_length_a 9.1654(6)
_cell_length_b 11.5906(7)
_cell_length_c 12.2355(8)
_cell_measurement_reflns_used 5966
_cell_measurement_temperature 293(2)
_cell_measurement_theta_max 68.98
_cell_measurement_theta_min 28.84
_cell_volume 1279.65(14)
_computing_molecular_graphics 'Olex2 (Dolomanov et al., 2009)'
_computing_publication_material 'Olex2 (Dolomanov et al., 2009)'
_computing_structure_refinement 'ShelXL (Sheldrick, 2015)'
_computing_structure_solution 'ShelXT (Sheldrick, 2015)'
_diffrn_ambient_temperature 293(2)
_diffrn_measured_fraction_theta_full 0.978
_diffrn_measured_fraction_theta_max 0.967
_diffrn_measurement_device_type 'STOE STADIVARI'
_diffrn_radiation_type CuK\a
_diffrn_radiation_wavelength 1.54186
_diffrn_reflns_av_R_equivalents 0.0498
_diffrn_reflns_av_unetI/netI 0.0387
_diffrn_reflns_Laue_measured_fraction_full 0.978
_diffrn_reflns_Laue_measured_fraction_max 0.967
_diffrn_reflns_limit_h_max 9
_diffrn_reflns_limit_h_min -11
_diffrn_reflns_limit_k_max 13
_diffrn_reflns_limit_k_min -7
_diffrn_reflns_limit_l_max 14
_diffrn_reflns_limit_l_min -14
_diffrn_reflns_number 10292
_diffrn_reflns_point_group_measured_fraction_full 0.978
_diffrn_reflns_point_group_measured_fraction_max 0.967
_diffrn_reflns_theta_full 67.686
_diffrn_reflns_theta_max 68.533
_diffrn_reflns_theta_min 3.838
_exptl_absorpt_coefficient_mu 1.632
_exptl_crystal_colour yellow
_exptl_crystal_colour_primary yellow
_exptl_crystal_density_diffrn 1.496
_exptl_crystal_description block
_exptl_crystal_F_000 592
_exptl_crystal_size_max 0.3
_exptl_crystal_size_mid 0.2
_exptl_crystal_size_min 0.1
_refine_diff_density_max 1.229
_refine_diff_density_min -0.951
_refine_diff_density_rms 0.125
_refine_ls_extinction_method none
_refine_ls_goodness_of_fit_ref 1.037
_refine_ls_hydrogen_treatment constr
_refine_ls_matrix_type full
_refine_ls_number_parameters 417
_refine_ls_number_reflns 4539
_refine_ls_number_restraints 120
_refine_ls_restrained_S_all 1.077
_refine_ls_R_factor_all 0.0880
_refine_ls_R_factor_gt 0.0786
_refine_ls_shift/su_max 0.000
_refine_ls_shift/su_mean 0.000
_refine_ls_structure_factor_coef Fsqd
_refine_ls_weighting_details 'w=1/[\s^2^(Fo^2^)+(0.1756P)^2^+0.8522P] where P=(Fo^2^+2Fc^2^)/3'
_refine_ls_weighting_scheme calc
_refine_ls_wR_factor_gt 0.2154
_refine_ls_wR_factor_ref 0.2348
_reflns_Friedel_coverage 0.000
_reflns_number_gt 3896
_reflns_number_total 4539
_reflns_threshold_expression 'I > 2\s(I)'
_cod_data_source_file d1sc05426k2.cif
_cod_data_source_block 0514-1
_cod_database_code 1565431
_shelx_shelxl_version_number 2018/3
_shelx_space_group_comment
;
The symmetry employed for this shelxl refinement is uniquely defined
by the following loop, which should always be used as a source of
symmetry information in preference to the above space-group names.
They are only intended as comments.
;
_shelx_estimated_absorpt_t_max 0.854
_shelx_estimated_absorpt_t_min 0.640
_olex2_refinement_description
;
1. Fixed Uiso
 At 1.2 times of:
  All C(H) groups, All N(H,H) groups
 At 1.5 times of:
  All C(H,H,H) groups
2. Restrained distances
 P001-F2 \\sim P001-F00B \\sim P001-F008 \\sim P001-F00C \\sim P001-F002 \\sim
P001-F4 \\sim P001-F0 ~
 P001-F006 \\sim P001-F007 \\sim P001-F1 \\sim P001-F004 \\sim P001-F3
 with sigma of 0.02
3. Uiso/Uaniso restraints and constraints
F00C \\sim F00B \\sim F4 \\sim F002 \\sim F2 \\sim F008 \\sim F3 \\sim F004
\\sim F1 \\sim F007 \\sim F0 \\sim F006: within 2A with sigma of 0.001 and
sigma for terminal atoms of 0.002
4. Others
 Sof(F0)=Sof(F1)=Sof(F00C)=Sof(F2)=Sof(F3)=Sof(F4)=1-FVAR(1)
 Sof(F002)=Sof(F004)=Sof(F006)=Sof(F007)=Sof(F008)=Sof(F00B)=FVAR(1)
5.a Ternary CH refined with riding coordinates:
 C00M(H00M)
5.b Aromatic/amide H refined with riding coordinates:
 C00J(H00J), C00L(H00L), C00N(H00N), C00P(H00P), C00Q(H00Q), C00S(H00S),
 C00T(H00T), C00U(H00U), C00V(H00V), C00W(H00W), C00X(H00X), C00Y(H00Y),
 C00Z(H00Z), C010(H010), C011(H011), C012(H012), C014(H014)
5.c X=CH2 refined with riding coordinates:
 N009(H00A,H00B)
5.d Idealised Me refined as rotating group:
 C013(H01A,H01B,H01C)
;
_olex2_submission_special_instructions 'No special instructions were received'

loop_
_space_group_symop_operation_xyz
'x, y, z'
'-x, -y, -z'

loop_
_atom_site_label
_atom_site_type_symbol
_atom_site_fract_x
_atom_site_fract_y
_atom_site_fract_z
_atom_site_U_iso_or_equiv
_atom_site_adp_type
_atom_site_occupancy
_atom_site_site_symmetry_order
_atom_site_calc_flag
_atom_site_refinement_flags_posn
_atom_site_refinement_flags_adp
_atom_site_refinement_flags_occupancy
_atom_site_disorder_assembly
_atom_site_disorder_group
P001 P 0.82353(9) 0.84961(7) 0.79437(6) 0.0327(3) Uani 1 1 d D . . . .
F002 F 0.7937(19) 0.9782(11) 0.8472(15) 0.034(2) Uani 0.631(9) 1 d D U P A 1
O003 O 0.3369(2) 0.48601(16) 0.51821(16) 0.0254(5) Uani 1 1 d . . . . .
F004 F 0.8437(9) 0.7160(5) 0.7498(5) 0.0441(10) Uani 0.631(9) 1 d D U P A 1
O005 O 0.3495(2) 0.73744(18) 0.72016(18) 0.0337(5) Uani 1 1 d . . . . .
F006 F 0.7088(9) 0.8072(5) 0.8732(7) 0.0447(11) Uani 0.631(9) 1 d D U P A 1
F007 F 0.6978(6) 0.8609(6) 0.6937(4) 0.0431(10) Uani 0.631(9) 1 d D U P A 1
F008 F 0.9501(5) 0.8356(5) 0.9009(4) 0.0419(10) Uani 0.631(9) 1 d D U P A 1
N009 N 0.5247(3) 0.6155(2) 0.6739(2) 0.0289(6) Uani 1 1 d . . . . .
H00A H 0.592342 0.650729 0.722230 0.035 Uiso 1 1 calc R . . . .
H00B H 0.545358 0.555533 0.631756 0.035 Uiso 1 1 calc R . . . .
N00A N -0.2582(3) 1.0026(2) 0.1606(2) 0.0308(6) Uani 1 1 d . . . . .
F00B F 0.9472(6) 0.8937(4) 0.7288(4) 0.0444(8) Uani 0.631(9) 1 d D U P A 1
C00C C -0.0999(3) 0.8576(2) 0.2961(2) 0.0248(6) Uani 1 1 d . . . . .
C00D C -0.0100(3) 0.7843(2) 0.3679(2) 0.0241(6) Uani 1 1 d . . . . .
C00E C 0.1719(3) 0.6511(2) 0.5063(2) 0.0237(6) Uani 1 1 d . . . . .
C00F C 0.3886(3) 0.6536(2) 0.6643(2) 0.0251(6) Uani 1 1 d . . . . .
C00G C 0.2703(3) 0.4502(2) 0.8020(2) 0.0281(6) Uani 1 1 d . . . . .
C00H C 0.2772(3) 0.5829(2) 0.5771(2) 0.0240(6) Uani 1 1 d . . . . .
C00I C 0.3051(3) 0.4083(2) 0.6968(2) 0.0256(6) Uani 1 1 d . . . . .
C00J C 0.1553(3) 0.6263(3) 0.3907(2) 0.0284(6) Uani 1 1 d . . . . .
H00J H 0.205023 0.565010 0.359082 0.034 Uiso 1 1 calc R . . . .
C00K C 0.4015(3) 0.3169(2) 0.6842(2) 0.0282(6) Uani 1 1 d . . . . .
C00L C 0.0918(3) 0.7393(3) 0.5516(2) 0.0280(6) Uani 1 1 d . . . . .
H00L H 0.098216 0.754564 0.628360 0.034 Uiso 1 1 calc R . . . .
C00M C 0.2377(3) 0.4620(2) 0.5969(2) 0.0239(6) Uani 1 1 d . . . . .
H00M H 0.138416 0.432796 0.564615 0.029 Uiso 1 1 calc R . . . .
C00N C -0.2775(3) 1.0059(2) 0.2683(2) 0.0293(6) Uani 1 1 d . . . . .
H00N H -0.343865 1.056577 0.296763 0.035 Uiso 1 1 calc R . . . .
C00O C 0.3423(4) 0.4020(3) 0.8982(3) 0.0347(7) Uani 1 1 d . . . . .
C00P C 0.0663(3) 0.6917(3) 0.3232(2) 0.0277(6) Uani 1 1 d . . . . .
H00P H 0.056797 0.673782 0.246596 0.033 Uiso 1 1 calc R . . . .
C00Q C 0.0020(3) 0.8052(3) 0.4840(2) 0.0282(6) Uani 1 1 d . . . . .
H00Q H -0.051016 0.864218 0.516024 0.034 Uiso 1 1 calc R . . . .
C00R C 0.4762(3) 0.2727(3) 0.7819(3) 0.0337(7) Uani 1 1 d . . . . .
C00S C -0.2001(3) 0.9352(2) 0.3357(2) 0.0282(6) Uani 1 1 d . . . . .
H00S H -0.214585 0.938792 0.409779 0.034 Uiso 1 1 calc R . . . .
C00T C -0.0854(4) 0.8562(3) 0.1829(2) 0.0331(7) Uani 1 1 d . . . . .
H00T H -0.021545 0.805369 0.151404 0.040 Uiso 1 1 calc R . . . .
C00U C 0.4286(3) 0.2621(3) 0.5776(3) 0.0320(7) Uani 1 1 d . . . . .
H00U H 0.379712 0.287139 0.513143 0.038 Uiso 1 1 calc R . . . .
C00V C 0.1656(3) 0.5376(3) 0.8180(3) 0.0321(7) Uani 1 1 d . . . . .
H00V H 0.117508 0.569366 0.756911 0.039 Uiso 1 1 calc R . . . .
C00W C -0.1651(4) 0.9298(3) 0.1189(2) 0.0368(7) Uani 1 1 d . . . . .
H00W H -0.153400 0.928412 0.044493 0.044 Uiso 1 1 calc R . . . .
C00X C 0.1350(4) 0.5750(3) 0.9211(3) 0.0400(8) Uani 1 1 d . . . . .
H00X H 0.066087 0.631969 0.929741 0.048 Uiso 1 1 calc R . . . .
C00Y C 0.4446(4) 0.3167(3) 0.8857(3) 0.0379(8) Uani 1 1 d . . . . .
H00Y H 0.493308 0.288341 0.948560 0.045 Uiso 1 1 calc R . . . .
C00Z C 0.3068(4) 0.4458(3) 1.0054(3) 0.0435(9) Uani 1 1 d . . . . .
H00Z H 0.353639 0.416568 1.068408 0.052 Uiso 1 1 calc R . . . .
C010 C 0.5785(4) 0.1821(3) 0.7684(3) 0.0415(8) Uani 1 1 d . . . . .
H010 H 0.628977 0.154369 0.830840 0.050 Uiso 1 1 calc R . . . .
C011 C 0.5240(4) 0.1750(3) 0.5697(3) 0.0423(8) Uani 1 1 d . . . . .
H011 H 0.537852 0.139989 0.500087 0.051 Uiso 1 1 calc R . . . .
C012 C 0.2074(5) 0.5279(3) 1.0164(3) 0.0462(9) Uani 1 1 d . . . . .
H012 H 0.185507 0.554498 1.086520 0.055 Uiso 1 1 calc R . . . .
C013 C -0.3369(4) 1.0836(3) 0.0891(3) 0.0420(8) Uani 1 1 d . . . . .
H01A H -0.431570 1.098399 0.111883 0.063 Uiso 1 1 calc GR . . . .
H01B H -0.349624 1.049610 0.013234 0.063 Uiso 1 1 calc GR . . . .
H01C H -0.280341 1.155287 0.095972 0.063 Uiso 1 1 calc GR . . . .
C014 C 0.6030(4) 0.1362(3) 0.6660(4) 0.0465(9) Uani 1 1 d . . . . .
H014 H 0.671976 0.079081 0.658929 0.056 Uiso 1 1 calc R . . . .
F0 F 0.6638(10) 0.8674(10) 0.7200(8) 0.0425(14) Uani 0.369(9) 1 d D U P A 2
F1 F 0.8426(16) 0.7307(9) 0.7197(8) 0.0443(14) Uani 0.369(9) 1 d D U P A 2
F00C F 0.8966(10) 0.9176(7) 0.7037(6) 0.0426(10) Uani 0.369(9) 1 d D U P A 2
F2 F 0.9728(10) 0.8379(10) 0.8687(7) 0.0443(11) Uani 0.369(9) 1 d D U P A 2
F3 F 0.7198(17) 0.7817(10) 0.8608(13) 0.0449(11) Uani 0.369(9) 1 d D U P A 2
F4 F 0.820(4) 0.9759(18) 0.862(3) 0.033(2) Uani 0.369(9) 1 d D U P A 2

loop_
_atom_site_aniso_label
_atom_site_aniso_U_11
_atom_site_aniso_U_22
_atom_site_aniso_U_33
_atom_site_aniso_U_23
_atom_site_aniso_U_13
_atom_site_aniso_U_12
P001 0.0371(5) 0.0360(5) 0.0248(5) 0.0001(3) 0.0074(4) -0.0093(3)
F002 0.041(6) 0.0414(13) 0.017(5) 0.0027(19) -0.003(3) 0.000(2)
O003 0.0316(10) 0.0273(10) 0.0190(9) 0.0046(7) 0.0087(8) -0.0044(8)
F004 0.0583(14) 0.0391(18) 0.036(2) 0.0010(16) 0.013(2) -0.0106(14)
O005 0.0374(11) 0.0324(11) 0.0292(11) -0.0031(9) 0.0029(9) -0.0028(9)
F006 0.0592(18) 0.039(2) 0.040(2) 0.008(2) 0.0208(14) -0.009(2)
F007 0.061(2) 0.0459(14) 0.021(2) 0.0046(16) -0.0002(15) -0.0097(17)
F008 0.0396(18) 0.0570(15) 0.027(2) -0.0068(18) 0.0063(15) 0.0070(14)
N009 0.0299(13) 0.0317(12) 0.0239(12) 0.0008(9) 0.0020(10) -0.0058(10)
N00A 0.0429(14) 0.0302(13) 0.0174(12) 0.0039(10) -0.0024(10) -0.0047(11)
F00B 0.0518(19) 0.0517(16) 0.0299(17) -0.0045(13) 0.0157(14) -0.0147(14)
C00C 0.0307(14) 0.0289(14) 0.0147(13) 0.0034(10) 0.0039(11) -0.0113(11)
C00D 0.0280(14) 0.0287(14) 0.0163(13) 0.0048(10) 0.0054(11) -0.0089(11)
C00E 0.0285(14) 0.0284(14) 0.0155(13) 0.0041(10) 0.0080(11) -0.0073(11)
C00F 0.0308(14) 0.0252(13) 0.0208(13) 0.0073(11) 0.0064(11) -0.0067(11)
C00G 0.0318(15) 0.0297(14) 0.0231(14) 0.0081(11) 0.0026(12) -0.0121(11)
C00H 0.0290(14) 0.0262(13) 0.0186(13) 0.0045(10) 0.0085(11) -0.0041(11)
C00I 0.0282(14) 0.0283(14) 0.0209(14) 0.0070(11) 0.0032(11) -0.0103(11)
C00J 0.0359(15) 0.0330(15) 0.0176(13) 0.0031(11) 0.0080(11) -0.0016(12)
C00K 0.0274(14) 0.0298(14) 0.0289(15) 0.0118(11) 0.0042(12) -0.0069(11)
C00L 0.0364(15) 0.0337(15) 0.0149(13) 0.0042(11) 0.0059(11) -0.0007(12)
C00M 0.0284(14) 0.0263(14) 0.0181(13) 0.0039(10) 0.0061(11) -0.0044(11)
C00N 0.0397(16) 0.0278(14) 0.0210(14) 0.0031(11) 0.0067(12) -0.0052(12)
C00O 0.0420(17) 0.0373(16) 0.0245(15) 0.0096(12) 0.0016(13) -0.0162(13)
C00P 0.0346(15) 0.0335(15) 0.0163(13) 0.0030(11) 0.0091(11) -0.0036(12)
C00Q 0.0369(15) 0.0313(14) 0.0169(13) 0.0010(11) 0.0064(11) 0.0003(12)
C00R 0.0316(15) 0.0339(16) 0.0367(17) 0.0147(13) 0.0012(13) -0.0081(12)
C00S 0.0388(16) 0.0291(14) 0.0189(13) 0.0073(11) 0.0087(12) -0.0053(12)
C00T 0.0455(18) 0.0401(17) 0.0145(13) 0.0036(11) 0.0060(12) 0.0039(13)
C00U 0.0362(16) 0.0304(15) 0.0323(16) 0.0108(12) 0.0108(13) -0.0051(12)
C00V 0.0400(17) 0.0336(15) 0.0239(15) 0.0064(12) 0.0080(13) -0.0098(12)
C00W 0.055(2) 0.0396(17) 0.0159(14) 0.0034(12) 0.0033(13) 0.0020(14)
C00X 0.0480(19) 0.0439(18) 0.0303(17) 0.0025(13) 0.0163(15) -0.0081(14)
C00Y 0.0389(17) 0.0437(17) 0.0306(17) 0.0173(13) -0.0049(13) -0.0129(14)
C00Z 0.058(2) 0.051(2) 0.0213(15) 0.0108(14) 0.0027(15) -0.0177(17)
C010 0.0322(16) 0.0416(18) 0.054(2) 0.0236(16) 0.0045(15) -0.0009(13)
C011 0.049(2) 0.0347(17) 0.048(2) 0.0124(14) 0.0210(17) -0.0012(14)
C012 0.064(2) 0.054(2) 0.0231(16) 0.0033(14) 0.0180(16) -0.0140(18)
C013 0.063(2) 0.0408(18) 0.0200(15) 0.0077(13) -0.0065(15) 0.0060(15)
C014 0.0423(19) 0.0396(18) 0.063(2) 0.0208(17) 0.0156(18) 0.0048(15)
F0 0.058(3) 0.0454(19) 0.023(3) 0.007(2) 0.001(2) -0.009(2)
F1 0.0571(19) 0.038(2) 0.039(3) -0.001(2) 0.018(3) -0.0139(19)
F00C 0.055(2) 0.0481(17) 0.0252(19) -0.0001(15) 0.0118(16) -0.0138(17)
F2 0.0445(19) 0.0536(16) 0.033(2) -0.004(2) 0.0078(17) -0.0027(16)
F3 0.0616(17) 0.039(2) 0.037(2) 0.0058(19) 0.0171(16) -0.0110(19)
F4 0.041(7) 0.0404(17) 0.016(5) 0.005(2) -0.003(4) 0.000(3)

loop_
_atom_type_symbol
_atom_type_description
_atom_type_scat_dispersion_real
_atom_type_scat_dispersion_imag
_atom_type_scat_source
C C 0.0181 0.0091 'International Tables Vol C Tables 4.2.6.8 and 6.1.1.4'
H H 0.0000 0.0000 'International Tables Vol C Tables 4.2.6.8 and 6.1.1.4'
F F 0.0727 0.0534 'International Tables Vol C Tables 4.2.6.8 and 6.1.1.4'
N N 0.0311 0.0180 'International Tables Vol C Tables 4.2.6.8 and 6.1.1.4'
O O 0.0492 0.0322 'International Tables Vol C Tables 4.2.6.8 and 6.1.1.4'
P P 0.2955 0.4335 'International Tables Vol C Tables 4.2.6.8 and 6.1.1.4'

loop_
_geom_angle_atom_site_label_1
_geom_angle_atom_site_label_2
_geom_angle_atom_site_label_3
_geom_angle
_geom_angle_site_symmetry_1
_geom_angle_site_symmetry_3
_geom_angle_publ_flag
F002 P001 F004 174.4(9) . . ?
F002 P001 F006 85.3(9) . . ?
F002 P001 F008 90.1(5) . . ?
F004 P001 F006 89.1(3) . . ?
F004 P001 F008 88.9(3) . . ?
F006 P001 F008 84.7(4) . . ?
F007 P001 F002 90.2(5) . . ?
F007 P001 F004 90.7(3) . . ?
F007 P001 F006 93.4(4) . . ?
F007 P001 F008 178.1(3) . . ?
F00B P001 F002 93.0(9) . . ?
F00B P001 F004 92.5(3) . . ?
F00B P001 F006 174.1(4) . . ?
F00B P001 F007 92.3(2) . . ?
F00B P001 F008 89.6(2) . . ?
F1 P001 F0 90.5(6) . . ?
F1 P001 F00C 88.2(4) . . ?
F1 P001 F4 172.9(17) . . ?
F00C P001 F0 86.2(4) . . ?
F2 P001 F0 177.2(5) . . ?
F2 P001 F1 92.3(6) . . ?
F2 P001 F00C 94.3(4) . . ?
F2 P001 F3 98.9(7) . . ?
F2 P001 F4 85.8(10) . . ?
F3 P001 F0 80.7(7) . . ?
F3 P001 F1 88.7(5) . . ?
F3 P001 F00C 166.5(7) . . ?
F3 P001 F4 98.4(17) . . ?
F4 P001 F0 91.5(10) . . ?
F4 P001 F00C 85.1(16) . . ?
C00H O003 C00M 62.40(16) . . ?
C00N N00A C013 120.2(3) . . ?
C00W N00A C00N 120.3(3) . . ?
C00W N00A C013 119.5(3) . . ?
C00S C00C C00D 122.8(2) . . ?
C00S C00C C00T 115.9(3) . . ?
C00T C00C C00D 121.3(3) . . ?
C00P C00D C00C 121.3(2) . . ?
C00P C00D C00Q 117.7(3) . . ?
C00Q C00D C00C 121.0(2) . . ?
C00J C00E C00H 119.3(2) . . ?
C00L C00E C00H 122.1(2) . . ?
C00L C00E C00J 118.6(3) . . ?
O005 C00F N009 124.5(3) . . ?
O005 C00F C00H 120.1(2) . . ?
N009 C00F C00H 115.3(2) . . ?
C00I C00G C00O 118.8(3) . . ?
C00I C00G C00V 123.0(3) . . ?
C00V C00G C00O 118.3(3) . . ?
O003 C00H C00E 114.7(2) . . ?
O003 C00H C00F 114.5(2) . . ?
O003 C00H C00M 59.71(16) . . ?
C00E C00H C00F 116.2(2) . . ?
C00M C00H C00E 120.9(2) . . ?
C00M C00H C00F 117.9(2) . . ?
C00G C00I C00M 119.4(3) . . ?
C00K C00I C00G 121.0(3) . . ?
C00K C00I C00M 119.6(3) . . ?
C00P C00J C00E 120.8(3) . . ?
C00I C00K C00R 119.1(3) . . ?
C00I C00K C00U 123.4(3) . . ?
C00R C00K C00U 117.5(3) . . ?
C00E C00L C00Q 120.7(3) . . ?
O003 C00M C00H 57.89(16) . . ?
O003 C00M C00I 115.9(2) . . ?
C00H C00M C00I 122.4(2) . . ?
N00A C00N C00S 120.4(3) . . ?
C00Y C00O C00G 119.8(3) . . ?
C00Y C00O C00Z 121.8(3) . . ?
C00Z C00O C00G 118.4(3) . . ?
C00J C00P C00D 121.1(3) . . ?
C00L C00Q C00D 121.0(3) . . ?
C00Y C00R C00K 119.4(3) . . ?
C00Y C00R C010 121.8(3) . . ?
C010 C00R C00K 118.8(3) . . ?
C00N C00S C00C 121.6(3) . . ?
C00W C00T C00C 120.2(3) . . ?
C011 C00U C00K 121.1(3) . . ?
C00X C00V C00G 121.0(3) . . ?
N00A C00W C00T 121.6(3) . . ?
C00V C00X C012 120.7(3) . . ?
C00O C00Y C00R 121.7(3) . . ?
C012 C00Z C00O 121.2(3) . . ?
C014 C010 C00R 121.1(3) . . ?
C00U C011 C014 121.1(3) . . ?
C00Z C012 C00X 120.5(3) . . ?
C010 C014 C011 120.3(3) . . ?

loop_
_geom_bond_atom_site_label_1
_geom_bond_atom_site_label_2
_geom_bond_distance
_geom_bond_site_symmetry_2
_geom_bond_publ_flag
P001 F002 1.604(8) . ?
P001 F004 1.609(6) . ?
P001 F006 1.623(6) . ?
P001 F007 1.587(5) . ?
P001 F008 1.648(5) . ?
P001 F00B 1.581(4) . ?
P001 F0 1.645(9) . ?
P001 F1 1.596(10) . ?
P001 F00C 1.634(7) . ?
P001 F2 1.553(9) . ?
P001 F3 1.581(11) . ?
P001 F4 1.604(13) . ?
O003 C00H 1.427(3) . ?
O003 C00M 1.455(3) . ?
O005 C00F 1.215(4) . ?
N009 C00F 1.326(4) . ?
N00A C00N 1.350(4) . ?
N00A C00W 1.325(4) . ?
N00A C013 1.483(4) . ?
C00C C00D 1.471(4) . ?
C00C C00S 1.395(4) . ?
C00C C00T 1.408(4) . ?
C00D C00P 1.396(4) . ?
C00D C00Q 1.404(4) . ?
C00E C00H 1.503(4) . ?
C00E C00J 1.400(4) . ?
C00E C00L 1.382(4) . ?
C00F C00H 1.529(4) . ?
C00G C00I 1.406(4) . ?
C00G C00O 1.441(4) . ?
C00G C00V 1.427(4) . ?
C00H C00M 1.493(4) . ?
C00I C00K 1.402(4) . ?
C00I C00M 1.496(4) . ?
C00J C00P 1.377(4) . ?
C00K C00R 1.443(4) . ?
C00K C00U 1.444(4) . ?
C00L C00Q 1.386(4) . ?
C00N C00S 1.365(4) . ?
C00O C00Y 1.387(5) . ?
C00O C00Z 1.437(5) . ?
C00R C00Y 1.388(5) . ?
C00R C010 1.432(5) . ?
C00T C00W 1.373(4) . ?
C00U C011 1.352(5) . ?
C00V C00X 1.357(4) . ?
C00X C012 1.428(5) . ?
C00Z C012 1.339(6) . ?
C010 C014 1.357(6) . ?
C011 C014 1.417(5) . ?
